data_7128678
loop_
_publ_author_name
'Torres, Lucas C.'
'Dobrovetsky, Roman'
'Caputo, Christopher B.'

_publ_section_title
;
 Allenic phosphonium borate zwitterions via a phosphonium allenylidene
 intermediate.
;
_journal_issue 67
_journal_name_full 'Chemical communications (Cambridge, England)'
_journal_page_first 8272
_journal_page_last 8275
_journal_paper_doi 10.1039/d1cc03249f
_journal_volume 57
_journal_year 2021
_chemical_formula_moiety 'C46 H23 B F15 O P'
_chemical_formula_sum 'C46 H23 B F15 O P'
_chemical_formula_weight 918.42
_space_group_crystal_system orthorhombic
_space_group_IT_number 61
_space_group_name_Hall '-P 2ac 2ab'
_space_group_name_H-M_alt 'P b c a'
_atom_sites_solution_hydrogens geom
_atom_sites_solution_primary dual
_audit_creation_date 2021-01-11
_audit_creation_method
;
Olex2 1.3
(compiled 2020.11.12 svn.r5f609507 for OlexSys, GUI svn.r6226)
;
_audit_update_record
;
2021-01-11 deposited with the CCDC.	2021-07-20 downloaded from the CCDC.
;
_cell_angle_alpha 90
_cell_angle_beta 90
_cell_angle_gamma 90
_cell_formula_units_Z 8
_cell_length_a 17.915(3)
_cell_length_b 20.056(4)
_cell_length_c 22.245(4)
_cell_measurement_reflns_used 9597
_cell_measurement_temperature 173(2)
_cell_measurement_theta_max 27.38
_cell_measurement_theta_min 2.50
_cell_volume 7993(3)
_computing_cell_refinement 'SAINT V8.38A (?, 2016)'
_computing_data_reduction 'SAINT V8.38A (?, 2016)'
_computing_molecular_graphics 'Olex2 1.3 (Dolomanov et al., 2009)'
_computing_publication_material 'Olex2 1.3 (Dolomanov et al., 2009)'
_computing_structure_refinement 'SHELXL 2018/3 (Sheldrick, 2015)'
_computing_structure_solution 'SHELXT 2014/5 (Sheldrick, 2014)'
_diffrn_ambient_temperature 173.0
_diffrn_measured_fraction_theta_full 0.999
_diffrn_measured_fraction_theta_max 0.999
_diffrn_measurement_device_type 'Bruker APEX-II CCD'
_diffrn_measurement_method '\f and \w scans'
_diffrn_radiation_type MoK\a
_diffrn_radiation_wavelength 0.71073
_diffrn_reflns_av_R_equivalents 0.0716
_diffrn_reflns_av_unetI/netI 0.0193
_diffrn_reflns_Laue_measured_fraction_full 0.999
_diffrn_reflns_Laue_measured_fraction_max 0.999
_diffrn_reflns_limit_h_max 23
_diffrn_reflns_limit_h_min -23
_diffrn_reflns_limit_k_max 26
_diffrn_reflns_limit_k_min -26
_diffrn_reflns_limit_l_max 28
_diffrn_reflns_limit_l_min -28
_diffrn_reflns_number 272402
_diffrn_reflns_point_group_measured_fraction_full 0.999
_diffrn_reflns_point_group_measured_fraction_max 0.999
_diffrn_reflns_theta_full 25.242
_diffrn_reflns_theta_max 27.507
_diffrn_reflns_theta_min 2.228
_diffrn_source_current 20.0
_diffrn_source_power 1.0
_diffrn_source_voltage 50.0
_diffrn_standards_number 0
_exptl_absorpt_coefficient_mu 0.177
_exptl_absorpt_correction_T_max 0.7456
_exptl_absorpt_correction_T_min 0.6422
_exptl_absorpt_correction_type none
_exptl_absorpt_process_details
;
SADABS-2016/2 (Bruker,2016/2) was used for absorption correction.
wR2(int) was 0.1703 before and 0.0843 after correction.
The Ratio of minimum to maximum transmission is 0.8613.
The \l/2 correction factor is Not present.
;
_exptl_crystal_colour colourless
_exptl_crystal_colour_primary colourless
_exptl_crystal_density_diffrn 1.527
_exptl_crystal_description block
_exptl_crystal_F_000 3696
_exptl_crystal_size_max 0.8
_exptl_crystal_size_mid 0.5
_exptl_crystal_size_min 0.4
_refine_diff_density_max 0.382
_refine_diff_density_min -0.359
_refine_diff_density_rms 0.050
_refine_ls_extinction_method none
_refine_ls_goodness_of_fit_ref 1.080
_refine_ls_hydrogen_treatment constr
_refine_ls_matrix_type full
_refine_ls_number_parameters 578
_refine_ls_number_reflns 9180
_refine_ls_number_restraints 0
_refine_ls_restrained_S_all 1.080
_refine_ls_R_factor_all 0.0585
_refine_ls_R_factor_gt 0.0416
_refine_ls_shift/su_max 0.001
_refine_ls_shift/su_mean 0.000
_refine_ls_structure_factor_coef Fsqd
_refine_ls_weighting_details 'w=1/[\s^2^(Fo^2^)+(0.0545P)^2^+4.2349P] where P=(Fo^2^+2Fc^2^)/3'
_refine_ls_weighting_scheme calc
_refine_ls_wR_factor_gt 0.1070
_refine_ls_wR_factor_ref 0.1229
_reflns_Friedel_coverage 0.000
_reflns_number_gt 7304
_reflns_number_total 9180
_reflns_threshold_expression 'I > 2\s(I)'
_cod_data_source_file d1cc03249f2.cif
_cod_data_source_block lct005cc_0m_a
_cod_depositor_comments 'Adding full bibliography for 7128678--7128679.cif.'
_cod_database_code 7128678
_shelx_shelxl_version_number 2018/3
_shelx_space_group_comment
;
The symmetry employed for this shelxl refinement is uniquely defined
by the following loop, which should always be used as a source of
symmetry information in preference to the above space-group names.
They are only intended as comments.
;
_shelx_estimated_absorpt_t_max 0.933
_shelx_estimated_absorpt_t_min 0.872
_olex2_refinement_description
;
1. Fixed Uiso
 At 1.2 times of:
  All C(H) groups
 At 1.5 times of:
  All C(H,H,H) groups
2.a Aromatic/amide H refined with riding coordinates:
 C1(H1), C2(H2), C3(H3), C9(H9), C10(H10), C11(H11), C12(H12), C13(H13),
 C14(H14), C16(H16), C17(H17), C20(H20), C21(H21), C22(H22), C23(H23), C24(H24),
  C25(H25), C26(H26), C45(H45), C46(H46)
2.b Idealised Me refined as rotating group:
 C18(H18A,H18B,H18C)
;
_olex2_submission_special_instructions 'No special instructions were received'

loop_
_space_group_symop_operation_xyz
'x, y, z'
'x+1/2, -y+1/2, -z'
'-x, y+1/2, -z+1/2'
'-x+1/2, -y, z+1/2'
'-x, -y, -z'
'-x-1/2, y-1/2, z'
'x, -y-1/2, z-1/2'
'x-1/2, y, -z-1/2'

loop_
_atom_site_label
_atom_site_type_symbol
_atom_site_fract_x
_atom_site_fract_y
_atom_site_fract_z
_atom_site_U_iso_or_equiv
_atom_site_adp_type
_atom_site_occupancy
_atom_site_site_symmetry_order
_atom_site_calc_flag
_atom_site_refinement_flags_posn
_atom_site_refinement_flags_adp
_atom_site_refinement_flags_occupancy
_atom_site_disorder_assembly
_atom_site_disorder_group
P1 P 0.47699(2) 0.65228(2) 0.68332(2) 0.02944(11) Uani 1 1 d . . . . .
F1 F 0.58580(8) 0.62103(8) 0.42367(6) 0.0665(4) Uani 1 1 d . . . . .
F2 F 0.59749(6) 0.74228(7) 0.47833(6) 0.0540(3) Uani 1 1 d . . . . .
F3 F 0.49294(6) 0.78337(5) 0.55443(5) 0.0403(2) Uani 1 1 d . . . . .
F4 F 0.46936(8) 0.53958(6) 0.45195(6) 0.0569(3) Uani 1 1 d . . . . .
F5 F 0.36916(6) 0.57570(5) 0.53134(5) 0.0444(3) Uani 1 1 d . . . . .
F6 F 0.20419(8) 0.89874(7) 0.66921(6) 0.0605(4) Uani 1 1 d . . . . .
F7 F 0.22569(8) 0.97187(6) 0.56769(7) 0.0645(4) Uani 1 1 d . . . . .
F8 F 0.31537(8) 0.92366(6) 0.47908(6) 0.0554(3) Uani 1 1 d . . . . .
F9 F 0.37228(6) 0.80280(6) 0.48638(5) 0.0441(3) Uani 1 1 d . . . . .
F10 F 0.26694(6) 0.77963(6) 0.68136(5) 0.0446(3) Uani 1 1 d . . . . .
F11 F 0.26122(7) 0.67974(7) 0.50400(5) 0.0516(3) Uani 1 1 d . . . . .
F12 F 0.14455(8) 0.59770(9) 0.50707(9) 0.0858(5) Uani 1 1 d . . . . .
F13 F 0.18796(9) 0.55701(8) 0.71256(9) 0.0893(6) Uani 1 1 d . . . . .
F14 F 0.30389(7) 0.63803(7) 0.71082(5) 0.0544(3) Uani 1 1 d . . . . .
F15 F 0.10780(9) 0.53317(8) 0.61077(11) 0.0984(6) Uani 1 1 d . . . . .
O1 O 0.43991(8) 0.58463(7) 0.66144(6) 0.0406(3) Uani 1 1 d . . . . .
C1 C 0.50133(14) 0.66404(11) 0.88720(9) 0.0509(5) Uani 1 1 d . . . . .
H1 H 0.505213 0.668063 0.929636 0.061 Uiso 1 1 calc R U . . .
C2 C 0.44236(14) 0.62968(11) 0.86241(9) 0.0488(5) Uani 1 1 d . . . . .
H2 H 0.406240 0.609483 0.887823 0.059 Uiso 1 1 calc R U . . .
C3 C 0.43544(12) 0.62442(10) 0.80027(9) 0.0422(4) Uani 1 1 d . . . . .
H3 H 0.394042 0.601645 0.783230 0.051 Uiso 1 1 calc R U . . .
C4 C 0.48931(10) 0.65261(9) 0.76331(8) 0.0343(4) Uani 1 1 d . . . . .
C5 C 0.41618(9) 0.71758(8) 0.66020(7) 0.0275(3) Uani 1 1 d . . . . .
C6 C 0.42833(9) 0.77257(8) 0.69057(7) 0.0293(3) Uani 1 1 d . . . . .
C7 C 0.44165(9) 0.82972(8) 0.71745(7) 0.0307(3) Uani 1 1 d . . . . .
C8 C 0.40039(9) 0.85185(8) 0.77211(8) 0.0314(3) Uani 1 1 d . . . . .
C9 C 0.37429(11) 0.91695(9) 0.77564(9) 0.0397(4) Uani 1 1 d . . . . .
H9 H 0.383428 0.947220 0.743625 0.048 Uiso 1 1 calc R U . . .
C10 C 0.33479(12) 0.93779(11) 0.82606(10) 0.0487(5) Uani 1 1 d . . . . .
H10 H 0.316010 0.982042 0.827813 0.058 Uiso 1 1 calc R U . . .
C11 C 0.32258(12) 0.89508(12) 0.87339(9) 0.0489(5) Uani 1 1 d . . . . .
H11 H 0.296269 0.909955 0.907961 0.059 Uiso 1 1 calc R U . . .
C12 C 0.70706(15) 0.67369(14) 0.59892(14) 0.0732(8) Uani 1 1 d . . . . .
H12 H 0.756237 0.677567 0.583332 0.088 Uiso 1 1 calc R U . . .
C13 C 0.67129(16) 0.61228(14) 0.59778(15) 0.0779(9) Uani 1 1 d . . . . .
H13 H 0.695216 0.574915 0.579960 0.093 Uiso 1 1 calc R U . . .
C14 C 0.60073(14) 0.60539(11) 0.62261(11) 0.0561(6) Uani 1 1 d . . . . .
H14 H 0.576095 0.563447 0.622047 0.067 Uiso 1 1 calc R U . . .
C15 C 0.56646(10) 0.66071(9) 0.64835(8) 0.0357(4) Uani 1 1 d . . . . .
C16 C 0.55464(13) 0.69256(12) 0.85096(9) 0.0505(5) Uani 1 1 d . . . . .
H16 H 0.594882 0.716567 0.868420 0.061 Uiso 1 1 calc R U . . .
C17 C 0.54985(11) 0.68636(10) 0.78869(9) 0.0428(4) Uani 1 1 d . . . . .
H17 H 0.587451 0.704946 0.763676 0.051 Uiso 1 1 calc R U . . .
C18 C 0.45065(17) 0.51914(11) 0.68408(12) 0.0624(6) Uani 1 1 d . . . . .
H18A H 0.490104 0.519667 0.714595 0.094 Uiso 1 1 calc R U . . .
H18B H 0.465168 0.489415 0.651125 0.094 Uiso 1 1 calc R U . . .
H18C H 0.404093 0.503122 0.702150 0.094 Uiso 1 1 calc R U . . .
C19 C 0.50117(10) 0.87395(8) 0.69206(8) 0.0331(4) Uani 1 1 d . . . . .
C20 C 0.56816(11) 0.88205(11) 0.72270(10) 0.0456(5) Uani 1 1 d . . . . .
H20 H 0.574439 0.862464 0.761256 0.055 Uiso 1 1 calc R U . . .
C21 C 0.62579(13) 0.91845(13) 0.69744(11) 0.0556(6) Uani 1 1 d . . . . .
H21 H 0.671972 0.922439 0.718117 0.067 Uiso 1 1 calc R U . . .
C22 C 0.61654(13) 0.94895(12) 0.64244(11) 0.0559(6) Uani 1 1 d . . . . .
H22 H 0.655952 0.974449 0.625481 0.067 Uiso 1 1 calc R U . . .
C23 C 0.54964(14) 0.94228(11) 0.61204(11) 0.0539(5) Uani 1 1 d . . . . .
H23 H 0.542943 0.963520 0.574253 0.065 Uiso 1 1 calc R U . . .
C24 C 0.49235(12) 0.90470(10) 0.63658(9) 0.0429(4) Uani 1 1 d . . . . .
H24 H 0.446686 0.899935 0.615295 0.052 Uiso 1 1 calc R U . . .
C25 C 0.34879(12) 0.83050(12) 0.87036(9) 0.0490(5) Uani 1 1 d . . . . .
H25 H 0.340561 0.800844 0.902996 0.059 Uiso 1 1 calc R U . . .
C26 C 0.38710(12) 0.80867(10) 0.81988(9) 0.0423(4) Uani 1 1 d . . . . .
H26 H 0.404376 0.763939 0.817906 0.051 Uiso 1 1 calc R U . . .
C27 C 0.42273(9) 0.68369(8) 0.54656(7) 0.0290(3) Uani 1 1 d . . . . .
C28 C 0.42237(10) 0.62092(9) 0.51933(8) 0.0333(4) Uani 1 1 d . . . . .
C29 C 0.47537(11) 0.60002(10) 0.47814(8) 0.0400(4) Uani 1 1 d . . . . .
C30 C 0.53407(11) 0.64079(11) 0.46372(8) 0.0436(4) Uani 1 1 d . . . . .
C31 C 0.53921(10) 0.70208(10) 0.49060(8) 0.0393(4) Uani 1 1 d . . . . .
C32 C 0.48421(10) 0.72202(9) 0.53023(8) 0.0327(4) Uani 1 1 d . . . . .
C33 C 0.32713(9) 0.78517(8) 0.58607(7) 0.0300(3) Uani 1 1 d . . . . .
C34 C 0.28156(10) 0.81356(9) 0.63023(8) 0.0346(4) Uani 1 1 d . . . . .
C35 C 0.24816(11) 0.87515(10) 0.62508(9) 0.0419(4) Uani 1 1 d . . . . .
C36 C 0.25901(11) 0.91243(9) 0.57400(10) 0.0439(5) Uani 1 1 d . . . . .
C37 C 0.30306(11) 0.88742(9) 0.52923(9) 0.0409(4) Uani 1 1 d . . . . .
C38 C 0.33426(10) 0.82463(9) 0.53515(8) 0.0336(4) Uani 1 1 d . . . . .
C39 C 0.29110(10) 0.66110(8) 0.60634(8) 0.0336(4) Uani 1 1 d . . . . .
C40 C 0.24528(10) 0.65000(10) 0.55709(9) 0.0405(4) Uani 1 1 d . . . . .
C41 C 0.18442(12) 0.60791(11) 0.55706(12) 0.0551(6) Uani 1 1 d . . . . .
C42 C 0.16565(12) 0.57544(11) 0.60946(15) 0.0624(7) Uani 1 1 d . . . . .
C43 C 0.20669(13) 0.58665(11) 0.66034(13) 0.0562(6) Uani 1 1 d . . . . .
C44 C 0.26764(11) 0.62905(9) 0.65805(9) 0.0413(4) Uani 1 1 d . . . . .
C45 C 0.60145(11) 0.72266(10) 0.64652(9) 0.0436(4) Uani 1 1 d . . . . .
H45 H 0.576478 0.760755 0.662001 0.052 Uiso 1 1 calc R U . . .
C46 C 0.67196(13) 0.72926(12) 0.62248(11) 0.0560(6) Uani 1 1 d . . . . .
H46 H 0.696122 0.771425 0.622096 0.067 Uiso 1 1 calc R U . . .
B1 B 0.36352(10) 0.71071(9) 0.59861(8) 0.0281(4) Uani 1 1 d . . . . .

loop_
_atom_site_aniso_label
_atom_site_aniso_U_11
_atom_site_aniso_U_22
_atom_site_aniso_U_33
_atom_site_aniso_U_23
_atom_site_aniso_U_13
_atom_site_aniso_U_12
P1 0.0347(2) 0.0268(2) 0.0267(2) -0.00006(16) 0.00284(16) 0.00372(16)
F1 0.0548(8) 0.0891(10) 0.0556(8) -0.0125(7) 0.0251(6) 0.0157(7)
F2 0.0385(6) 0.0729(8) 0.0505(7) 0.0112(6) 0.0117(5) -0.0077(6)
F3 0.0417(6) 0.0360(5) 0.0431(6) -0.0008(4) 0.0031(5) -0.0073(4)
F4 0.0671(8) 0.0492(7) 0.0545(7) -0.0223(6) 0.0044(6) 0.0129(6)
F5 0.0456(6) 0.0334(5) 0.0541(7) -0.0097(5) 0.0078(5) -0.0053(5)
F6 0.0551(7) 0.0616(8) 0.0647(8) -0.0204(7) 0.0049(6) 0.0220(6)
F7 0.0638(8) 0.0320(6) 0.0978(11) -0.0028(6) -0.0197(8) 0.0136(6)
F8 0.0619(8) 0.0452(7) 0.0592(8) 0.0211(6) -0.0120(6) -0.0035(6)
F9 0.0498(6) 0.0508(6) 0.0317(5) 0.0084(5) 0.0034(5) 0.0061(5)
F10 0.0456(6) 0.0508(6) 0.0374(6) -0.0002(5) 0.0098(5) 0.0085(5)
F11 0.0493(7) 0.0692(8) 0.0363(6) -0.0084(6) -0.0040(5) 0.0011(6)
F12 0.0543(8) 0.0921(12) 0.1110(13) -0.0419(10) -0.0256(9) -0.0108(8)
F13 0.0735(10) 0.0750(10) 0.1194(14) 0.0447(10) 0.0312(10) -0.0156(8)
F14 0.0550(7) 0.0654(8) 0.0427(6) 0.0170(6) 0.0090(5) -0.0034(6)
F15 0.0534(9) 0.0546(9) 0.187(2) -0.0070(11) 0.0087(11) -0.0277(7)
O1 0.0478(8) 0.0399(7) 0.0342(7) -0.0019(5) 0.0001(6) -0.0042(6)
C1 0.0679(14) 0.0553(12) 0.0297(9) -0.0016(9) -0.0032(9) 0.0179(11)
C2 0.0668(14) 0.0475(11) 0.0323(10) 0.0056(8) 0.0070(9) 0.0073(10)
C3 0.0519(11) 0.0400(10) 0.0346(9) 0.0021(8) 0.0035(8) 0.0012(9)
C4 0.0419(9) 0.0324(8) 0.0288(8) 0.0020(7) 0.0006(7) 0.0105(7)
C5 0.0303(8) 0.0255(7) 0.0267(7) -0.0006(6) 0.0047(6) 0.0012(6)
C6 0.0293(8) 0.0309(8) 0.0279(8) 0.0015(6) 0.0005(6) 0.0038(6)
C7 0.0326(8) 0.0281(8) 0.0314(8) -0.0011(6) -0.0028(7) 0.0039(6)
C8 0.0312(8) 0.0308(8) 0.0321(8) -0.0053(7) -0.0030(7) 0.0010(6)
C9 0.0444(10) 0.0324(9) 0.0422(10) -0.0036(8) 0.0022(8) 0.0026(8)
C10 0.0486(11) 0.0398(10) 0.0577(13) -0.0147(9) 0.0052(10) 0.0070(9)
C11 0.0443(11) 0.0613(13) 0.0410(11) -0.0140(10) 0.0060(9) 0.0033(10)
C12 0.0513(14) 0.0699(16) 0.098(2) 0.0050(15) 0.0381(14) 0.0077(12)
C13 0.0726(17) 0.0553(14) 0.106(2) 0.0003(15) 0.0481(17) 0.0171(13)
C14 0.0621(14) 0.0397(11) 0.0665(14) 0.0021(10) 0.0264(12) 0.0090(10)
C15 0.0366(9) 0.0386(9) 0.0320(8) 0.0020(7) 0.0057(7) 0.0076(7)
C16 0.0541(12) 0.0611(13) 0.0362(10) -0.0055(9) -0.0088(9) 0.0086(10)
C17 0.0408(10) 0.0508(11) 0.0368(10) 0.0010(8) -0.0032(8) 0.0071(8)
C18 0.0903(19) 0.0326(10) 0.0645(15) 0.0014(10) 0.0076(13) 0.0036(11)
C19 0.0366(9) 0.0255(8) 0.0373(9) -0.0057(7) 0.0017(7) 0.0019(7)
C20 0.0437(11) 0.0494(11) 0.0436(11) -0.0030(9) -0.0029(9) -0.0049(9)
C21 0.0389(11) 0.0642(14) 0.0637(14) -0.0077(11) 0.0013(10) -0.0106(10)
C22 0.0499(12) 0.0504(12) 0.0674(15) 0.0002(11) 0.0180(11) -0.0076(10)
C23 0.0621(14) 0.0463(12) 0.0535(13) 0.0103(10) 0.0101(11) -0.0005(10)
C24 0.0449(10) 0.0372(10) 0.0467(11) 0.0038(8) -0.0002(9) 0.0025(8)
C25 0.0523(12) 0.0574(12) 0.0373(10) 0.0012(9) 0.0062(9) 0.0030(10)
C26 0.0505(11) 0.0373(10) 0.0390(10) 0.0012(8) 0.0036(8) 0.0074(8)
C27 0.0310(8) 0.0317(8) 0.0243(7) 0.0000(6) 0.0008(6) 0.0019(6)
C28 0.0363(9) 0.0326(8) 0.0312(8) -0.0024(7) 0.0000(7) 0.0028(7)
C29 0.0434(10) 0.0418(10) 0.0349(9) -0.0086(8) 0.0000(8) 0.0107(8)
C30 0.0386(10) 0.0608(12) 0.0316(9) -0.0027(9) 0.0088(7) 0.0129(9)
C31 0.0313(9) 0.0532(11) 0.0334(9) 0.0084(8) 0.0050(7) 0.0000(8)
C32 0.0352(9) 0.0349(8) 0.0279(8) 0.0013(7) -0.0002(7) 0.0000(7)
C33 0.0291(8) 0.0303(8) 0.0305(8) -0.0026(6) -0.0013(6) -0.0002(6)
C34 0.0328(8) 0.0362(9) 0.0350(9) -0.0026(7) -0.0021(7) 0.0016(7)
C35 0.0360(9) 0.0411(10) 0.0484(11) -0.0149(8) -0.0027(8) 0.0080(8)
C36 0.0413(10) 0.0272(8) 0.0632(13) -0.0052(8) -0.0139(9) 0.0038(7)
C37 0.0410(10) 0.0344(9) 0.0472(11) 0.0074(8) -0.0120(8) -0.0047(8)
C38 0.0338(8) 0.0343(9) 0.0328(8) 0.0007(7) -0.0037(7) -0.0008(7)
C39 0.0316(8) 0.0297(8) 0.0395(9) -0.0048(7) 0.0053(7) 0.0003(7)
C40 0.0326(9) 0.0412(10) 0.0477(11) -0.0127(8) 0.0013(8) 0.0014(7)
C41 0.0347(10) 0.0471(12) 0.0834(17) -0.0270(12) -0.0065(10) -0.0007(9)
C42 0.0361(11) 0.0345(10) 0.117(2) -0.0096(12) 0.0113(13) -0.0093(8)
C43 0.0450(12) 0.0365(10) 0.0871(17) 0.0112(11) 0.0212(12) -0.0031(9)
C44 0.0388(10) 0.0343(9) 0.0507(11) 0.0038(8) 0.0090(8) 0.0006(8)
C45 0.0381(10) 0.0416(10) 0.0511(11) -0.0076(9) 0.0075(8) 0.0011(8)
C46 0.0452(11) 0.0537(13) 0.0692(15) -0.0027(11) 0.0153(11) -0.0042(10)
B1 0.0306(9) 0.0280(9) 0.0257(8) -0.0017(7) 0.0023(7) 0.0002(7)

loop_
_atom_type_symbol
_atom_type_description
_atom_type_scat_dispersion_real
_atom_type_scat_dispersion_imag
_atom_type_scat_source
C C 0.0033 0.0016 'International Tables Vol C Tables 4.2.6.8 and 6.1.1.4'
H H 0.0000 0.0000 'International Tables Vol C Tables 4.2.6.8 and 6.1.1.4'
O O 0.0106 0.0060 'International Tables Vol C Tables 4.2.6.8 and 6.1.1.4'
B B 0.0013 0.0007 'International Tables Vol C Tables 4.2.6.8 and 6.1.1.4'
F F 0.0171 0.0103 'International Tables Vol C Tables 4.2.6.8 and 6.1.1.4'
P P 0.1023 0.0942 'International Tables Vol C Tables 4.2.6.8 and 6.1.1.4'

loop_
_geom_angle_atom_site_label_1
_geom_angle_atom_site_label_2
_geom_angle_atom_site_label_3
_geom_angle
_geom_angle_site_symmetry_1
_geom_angle_site_symmetry_3
_geom_angle_publ_flag
O1 P1 C4 111.04(8) . . ?
O1 P1 C5 106.52(8) . . ?
O1 P1 C15 108.81(8) . . ?
C5 P1 C4 111.06(8) . . ?
C5 P1 C15 110.68(8) . . ?
C15 P1 C4 108.71(9) . . ?
C18 O1 P1 128.71(15) . . ?
C2 C1 H1 119.8 . . ?
C16 C1 H1 119.8 . . ?
C16 C1 C2 120.44(19) . . ?
C1 C2 H2 119.9 . . ?
C1 C2 C3 120.3(2) . . ?
C3 C2 H2 119.9 . . ?
C2 C3 H3 120.2 . . ?
C4 C3 C2 119.7(2) . . ?
C4 C3 H3 120.2 . . ?
C3 C4 P1 120.05(15) . . ?
C3 C4 C17 119.83(17) . . ?
C17 C4 P1 119.88(14) . . ?
C6 C5 P1 111.61(13) . . ?
C6 C5 B1 125.88(15) . . ?
B1 C5 P1 121.50(11) . . ?
C5 C6 C7 176.01(18) . . ?
C6 C7 C8 122.73(16) . . ?
C6 C7 C19 118.30(15) . . ?
C8 C7 C19 118.96(14) . . ?
C9 C8 C7 119.53(16) . . ?
C9 C8 C26 118.97(17) . . ?
C26 C8 C7 121.50(15) . . ?
C8 C9 H9 120.0 . . ?
C8 C9 C10 119.96(19) . . ?
C10 C9 H9 120.0 . . ?
C9 C10 H10 119.6 . . ?
C11 C10 C9 120.76(19) . . ?
C11 C10 H10 119.6 . . ?
C10 C11 H11 120.2 . . ?
C10 C11 C25 119.57(19) . . ?
C25 C11 H11 120.2 . . ?
C13 C12 H12 119.6 . . ?
C46 C12 H12 119.6 . . ?
C46 C12 C13 120.8(2) . . ?
C12 C13 H13 119.9 . . ?
C14 C13 C12 120.1(2) . . ?
C14 C13 H13 119.9 . . ?
C13 C14 H14 120.4 . . ?
C13 C14 C15 119.1(2) . . ?
C15 C14 H14 120.4 . . ?
C14 C15 P1 119.91(16) . . ?
C14 C15 C45 120.06(18) . . ?
C45 C15 P1 120.03(14) . . ?
C1 C16 H16 119.9 . . ?
C1 C16 C17 120.2(2) . . ?
C17 C16 H16 119.9 . . ?
C4 C17 H17 120.2 . . ?
C16 C17 C4 119.5(2) . . ?
C16 C17 H17 120.2 . . ?
O1 C18 H18A 109.5 . . ?
O1 C18 H18B 109.5 . . ?
O1 C18 H18C 109.5 . . ?
H18A C18 H18B 109.5 . . ?
H18A C18 H18C 109.5 . . ?
H18B C18 H18C 109.5 . . ?
C20 C19 C7 119.95(17) . . ?
C24 C19 C7 121.15(17) . . ?
C24 C19 C20 118.83(18) . . ?
C19 C20 H20 119.8 . . ?
C21 C20 C19 120.5(2) . . ?
C21 C20 H20 119.8 . . ?
C20 C21 H21 119.8 . . ?
C22 C21 C20 120.3(2) . . ?
C22 C21 H21 119.8 . . ?
C21 C22 H22 120.1 . . ?
C21 C22 C23 119.7(2) . . ?
C23 C22 H22 120.1 . . ?
C22 C23 H23 119.9 . . ?
C22 C23 C24 120.1(2) . . ?
C24 C23 H23 119.9 . . ?
C19 C24 H24 119.8 . . ?
C23 C24 C19 120.5(2) . . ?
C23 C24 H24 119.8 . . ?
C11 C25 H25 119.9 . . ?
C11 C25 C26 120.3(2) . . ?
C26 C25 H25 119.9 . . ?
C8 C26 H26 119.8 . . ?
C25 C26 C8 120.43(18) . . ?
C25 C26 H26 119.8 . . ?
C28 C27 B1 126.38(15) . . ?
C32 C27 C28 112.85(15) . . ?
C32 C27 B1 120.48(14) . . ?
F5 C28 C27 121.72(15) . . ?
F5 C28 C29 114.46(16) . . ?
C29 C28 C27 123.82(17) . . ?
F4 C29 C28 120.20(18) . . ?
F4 C29 C30 119.76(17) . . ?
C30 C29 C28 120.04(18) . . ?
F1 C30 C29 120.53(19) . . ?
F1 C30 C31 120.47(19) . . ?
C31 C30 C29 119.00(17) . . ?
F2 C31 C30 120.04(17) . . ?
F2 C31 C32 120.59(18) . . ?
C30 C31 C32 119.37(17) . . ?
F3 C32 C27 119.37(15) . . ?
F3 C32 C31 115.79(16) . . ?
C31 C32 C27 124.84(17) . . ?
C34 C33 B1 118.66(15) . . ?
C38 C33 C34 113.25(16) . . ?
C38 C33 B1 128.07(15) . . ?
F10 C34 C33 119.96(15) . . ?
F10 C34 C35 115.94(16) . . ?
C35 C34 C33 124.09(17) . . ?
F6 C35 C34 120.62(19) . . ?
F6 C35 C36 119.68(17) . . ?
C36 C35 C34 119.69(18) . . ?
F7 C36 C35 120.49(19) . . ?
F7 C36 C37 120.5(2) . . ?
C37 C36 C35 119.00(17) . . ?
F8 C37 C36 119.95(17) . . ?
F8 C37 C38 120.17(18) . . ?
C36 C37 C38 119.88(18) . . ?
F9 C38 C33 121.06(15) . . ?
F9 C38 C37 114.92(16) . . ?
C37 C38 C33 124.01(17) . . ?
C40 C39 B1 118.80(16) . . ?
C44 C39 C40 113.73(17) . . ?
C44 C39 B1 127.44(16) . . ?
F11 C40 C39 119.58(17) . . ?
F11 C40 C41 115.86(19) . . ?
C41 C40 C39 124.5(2) . . ?
F12 C41 C40 121.1(2) . . ?
F12 C41 C42 120.1(2) . . ?
C42 C41 C40 118.8(2) . . ?
F15 C42 C41 120.4(3) . . ?
F15 C42 C43 120.1(3) . . ?
C43 C42 C41 119.44(19) . . ?
F13 C43 C42 120.5(2) . . ?
F13 C43 C44 119.9(2) . . ?
C42 C43 C44 119.6(2) . . ?
F14 C44 C39 120.91(17) . . ?
F14 C44 C43 115.34(19) . . ?
C39 C44 C43 123.7(2) . . ?
C15 C45 H45 119.7 . . ?
C46 C45 C15 120.66(19) . . ?
C46 C45 H45 119.7 . . ?
C12 C46 H46 120.4 . . ?
C45 C46 C12 119.1(2) . . ?
C45 C46 H46 120.4 . . ?
C27 B1 C5 103.78(13) . . ?
C33 B1 C5 106.66(13) . . ?
C33 B1 C27 115.40(13) . . ?
C39 B1 C5 114.22(13) . . ?
C39 B1 C27 112.30(13) . . ?
C39 B1 C33 104.66(13) . . ?

loop_
_geom_bond_atom_site_label_1
_geom_bond_atom_site_label_2
_geom_bond_distance
_geom_bond_site_symmetry_2
_geom_bond_publ_flag
P1 O1 1.5870(14) . ?
P1 C4 1.7932(18) . ?
P1 C5 1.7796(17) . ?
P1 C15 1.7895(19) . ?
F1 C30 1.345(2) . ?
F2 C31 1.347(2) . ?
F3 C32 1.352(2) . ?
F4 C29 1.349(2) . ?
F5 C28 1.343(2) . ?
F6 C35 1.345(2) . ?
F7 C36 1.341(2) . ?
F8 C37 1.350(2) . ?
F9 C38 1.354(2) . ?
F10 C34 1.351(2) . ?
F11 C40 1.354(2) . ?
F12 C41 1.337(3) . ?
F13 C43 1.347(3) . ?
F14 C44 1.354(2) . ?
F15 C42 1.339(2) . ?
O1 C18 1.420(3) . ?
C1 H1 0.9500 . ?
C1 C2 1.377(3) . ?
C1 C16 1.374(3) . ?
C2 H2 0.9500 . ?
C2 C3 1.392(3) . ?
C3 H3 0.9500 . ?
C3 C4 1.388(3) . ?
C4 C17 1.398(3) . ?
C5 C6 1.312(2) . ?
C5 B1 1.669(2) . ?
C6 C7 1.315(2) . ?
C7 C8 1.491(2) . ?
C7 C19 1.498(2) . ?
C8 C9 1.389(2) . ?
C8 C26 1.391(3) . ?
C9 H9 0.9500 . ?
C9 C10 1.390(3) . ?
C10 H10 0.9500 . ?
C10 C11 1.375(3) . ?
C11 H11 0.9500 . ?
C11 C25 1.379(3) . ?
C12 H12 0.9500 . ?
C12 C13 1.389(4) . ?
C12 C46 1.383(3) . ?
C13 H13 0.9500 . ?
C13 C14 1.386(3) . ?
C14 H14 0.9500 . ?
C14 C15 1.391(3) . ?
C15 C45 1.392(3) . ?
C16 H16 0.9500 . ?
C16 C17 1.393(3) . ?
C17 H17 0.9500 . ?
C18 H18A 0.9800 . ?
C18 H18B 0.9800 . ?
C18 H18C 0.9800 . ?
C19 C20 1.390(3) . ?
C19 C24 1.389(3) . ?
C20 H20 0.9500 . ?
C20 C21 1.384(3) . ?
C21 H21 0.9500 . ?
C21 C22 1.378(4) . ?
C22 H22 0.9500 . ?
C22 C23 1.382(4) . ?
C23 H23 0.9500 . ?
C23 C24 1.386(3) . ?
C24 H24 0.9500 . ?
C25 H25 0.9500 . ?
C25 C26 1.387(3) . ?
C26 H26 0.9500 . ?
C27 C28 1.397(2) . ?
C27 C32 1.391(2) . ?
C27 B1 1.661(2) . ?
C28 C29 1.385(2) . ?
C29 C30 1.370(3) . ?
C30 C31 1.370(3) . ?
C31 C32 1.381(2) . ?
C33 C34 1.398(2) . ?
C33 C38 1.388(2) . ?
C33 B1 1.653(2) . ?
C34 C35 1.377(3) . ?
C35 C36 1.374(3) . ?
C36 C37 1.366(3) . ?
C37 C38 1.384(3) . ?
C39 C40 1.387(3) . ?
C39 C44 1.383(3) . ?
C39 B1 1.644(2) . ?
C40 C41 1.379(3) . ?
C41 C42 1.377(4) . ?
C42 C43 1.368(4) . ?
C43 C44 1.385(3) . ?
C45 H45 0.9500 . ?
C45 C46 1.378(3) . ?
C46 H46 0.9500 . ?

loop_
_geom_torsion_atom_site_label_1
_geom_torsion_atom_site_label_2
_geom_torsion_atom_site_label_3
_geom_torsion_atom_site_label_4
_geom_torsion
_geom_torsion_site_symmetry_1
_geom_torsion_site_symmetry_2
_geom_torsion_site_symmetry_3
_geom_torsion_site_symmetry_4
_geom_torsion_publ_flag
P1 C4 C17 C16 173.07(15) . . . . ?
P1 C5 B1 C27 -48.02(16) . . . . ?
P1 C5 B1 C33 -170.32(11) . . . . ?
P1 C5 B1 C39 74.58(16) . . . . ?
P1 C15 C45 C46 176.69(18) . . . . ?
F1 C30 C31 F2 -1.9(3) . . . . ?
F1 C30 C31 C32 178.10(17) . . . . ?
F2 C31 C32 F3 0.6(3) . . . . ?
F2 C31 C32 C27 -178.82(16) . . . . ?
F4 C29 C30 F1 0.0(3) . . . . ?
F4 C29 C30 C31 179.82(17) . . . . ?
F5 C28 C29 F4 2.5(3) . . . . ?
F5 C28 C29 C30 -177.69(17) . . . . ?
F6 C35 C36 F7 -0.5(3) . . . . ?
F6 C35 C36 C37 -179.15(17) . . . . ?
F7 C36 C37 F8 2.3(3) . . . . ?
F7 C36 C37 C38 -176.95(17) . . . . ?
F8 C37 C38 F9 -3.9(2) . . . . ?
F8 C37 C38 C33 177.19(16) . . . . ?
F10 C34 C35 F6 0.2(3) . . . . ?
F10 C34 C35 C36 -178.82(17) . . . . ?
F11 C40 C41 F12 0.2(3) . . . . ?
F11 C40 C41 C42 179.25(18) . . . . ?
F12 C41 C42 F15 0.4(3) . . . . ?
F12 C41 C42 C43 -179.6(2) . . . . ?
F13 C43 C44 F14 -0.9(3) . . . . ?
F13 C43 C44 C39 179.50(19) . . . . ?
F15 C42 C43 F13 -2.1(3) . . . . ?
F15 C42 C43 C44 178.2(2) . . . . ?
O1 P1 C4 C3 -37.92(17) . . . . ?
O1 P1 C4 C17 147.68(14) . . . . ?
O1 P1 C5 C6 160.76(12) . . . . ?
O1 P1 C5 B1 -30.08(14) . . . . ?
O1 P1 C15 C14 -17.2(2) . . . . ?
O1 P1 C15 C45 162.37(15) . . . . ?
C1 C2 C3 C4 1.6(3) . . . . ?
C1 C16 C17 C4 1.8(3) . . . . ?
C2 C1 C16 C17 -0.6(3) . . . . ?
C2 C3 C4 P1 -174.75(15) . . . . ?
C2 C3 C4 C17 -0.4(3) . . . . ?
C3 C4 C17 C16 -1.3(3) . . . . ?
C4 P1 O1 C18 -35.9(2) . . . . ?
C4 P1 C5 C6 39.73(15) . . . . ?
C4 P1 C5 B1 -151.10(12) . . . . ?
C4 P1 C15 C14 103.90(19) . . . . ?
C4 P1 C15 C45 -76.58(17) . . . . ?
C5 P1 O1 C18 -156.98(18) . . . . ?
C5 P1 C4 C3 80.41(16) . . . . ?
C5 P1 C4 C17 -93.99(16) . . . . ?
C5 P1 C15 C14 -133.87(18) . . . . ?
C5 P1 C15 C45 45.65(18) . . . . ?
C6 C5 B1 C27 119.53(17) . . . . ?
C6 C5 B1 C33 -2.8(2) . . . . ?
C6 C5 B1 C39 -117.88(18) . . . . ?
C6 C7 C8 C9 -135.00(19) . . . . ?
C6 C7 C8 C26 44.8(3) . . . . ?
C6 C7 C19 C20 -108.7(2) . . . . ?
C6 C7 C19 C24 68.0(2) . . . . ?
C7 C8 C9 C10 179.04(18) . . . . ?
C7 C8 C26 C25 179.79(18) . . . . ?
C7 C19 C20 C21 174.82(19) . . . . ?
C7 C19 C24 C23 -176.16(18) . . . . ?
C8 C7 C19 C20 70.9(2) . . . . ?
C8 C7 C19 C24 -112.44(19) . . . . ?
C8 C9 C10 C11 1.5(3) . . . . ?
C9 C8 C26 C25 -0.4(3) . . . . ?
C9 C10 C11 C25 -1.1(3) . . . . ?
C10 C11 C25 C26 -0.1(3) . . . . ?
C11 C25 C26 C8 0.9(3) . . . . ?
C12 C13 C14 C15 0.2(5) . . . . ?
C13 C12 C46 C45 1.8(5) . . . . ?
C13 C14 C15 P1 -177.5(2) . . . . ?
C13 C14 C15 C45 3.0(4) . . . . ?
C14 C15 C45 C46 -3.8(3) . . . . ?
C15 P1 O1 C18 83.67(19) . . . . ?
C15 P1 C4 C3 -157.60(15) . . . . ?
C15 P1 C4 C17 28.01(17) . . . . ?
C15 P1 C5 C6 -81.12(14) . . . . ?
C15 P1 C5 B1 88.05(14) . . . . ?
C15 C45 C46 C12 1.4(4) . . . . ?
C16 C1 C2 C3 -1.1(3) . . . . ?
C19 C7 C8 C9 45.4(2) . . . . ?
C19 C7 C8 C26 -134.79(18) . . . . ?
C19 C20 C21 C22 2.1(3) . . . . ?
C20 C19 C24 C23 0.6(3) . . . . ?
C20 C21 C22 C23 -0.9(4) . . . . ?
C21 C22 C23 C24 -0.5(4) . . . . ?
C22 C23 C24 C19 0.6(3) . . . . ?
C24 C19 C20 C21 -2.0(3) . . . . ?
C26 C8 C9 C10 -0.8(3) . . . . ?
C27 C28 C29 F4 -177.24(16) . . . . ?
C27 C28 C29 C30 2.6(3) . . . . ?
C28 C27 C32 F3 -178.26(15) . . . . ?
C28 C27 C32 C31 1.2(3) . . . . ?
C28 C27 B1 C5 111.90(18) . . . . ?
C28 C27 B1 C33 -131.78(17) . . . . ?
C28 C27 B1 C39 -12.0(2) . . . . ?
C28 C29 C30 F1 -179.87(18) . . . . ?
C28 C29 C30 C31 0.0(3) . . . . ?
C29 C30 C31 F2 178.24(17) . . . . ?
C29 C30 C31 C32 -1.8(3) . . . . ?
C30 C31 C32 F3 -179.39(16) . . . . ?
C30 C31 C32 C27 1.2(3) . . . . ?
C32 C27 C28 F5 177.28(15) . . . . ?
C32 C27 C28 C29 -3.0(3) . . . . ?
C32 C27 B1 C5 -61.48(18) . . . . ?
C32 C27 B1 C33 54.8(2) . . . . ?
C32 C27 B1 C39 174.66(15) . . . . ?
C33 C34 C35 F6 179.08(17) . . . . ?
C33 C34 C35 C36 0.0(3) . . . . ?
C34 C33 C38 F9 -175.53(15) . . . . ?
C34 C33 C38 C37 3.3(3) . . . . ?
C34 C33 B1 C5 -60.20(19) . . . . ?
C34 C33 B1 C27 -174.87(15) . . . . ?
C34 C33 B1 C39 61.19(19) . . . . ?
C34 C35 C36 F7 178.61(17) . . . . ?
C34 C35 C36 C37 -0.1(3) . . . . ?
C35 C36 C37 F8 -178.98(17) . . . . ?
C35 C36 C37 C38 1.7(3) . . . . ?
C36 C37 C38 F9 175.33(16) . . . . ?
C36 C37 C38 C33 -3.5(3) . . . . ?
C38 C33 C34 F10 177.28(15) . . . . ?
C38 C33 C34 C35 -1.5(3) . . . . ?
C38 C33 B1 C5 121.49(18) . . . . ?
C38 C33 B1 C27 6.8(2) . . . . ?
C38 C33 B1 C39 -117.11(18) . . . . ?
C39 C40 C41 F12 -177.31(18) . . . . ?
C39 C40 C41 C42 1.8(3) . . . . ?
C40 C39 C44 F14 -176.09(16) . . . . ?
C40 C39 C44 C43 3.5(3) . . . . ?
C40 C39 B1 C5 -177.63(15) . . . . ?
C40 C39 B1 C27 -59.8(2) . . . . ?
C40 C39 B1 C33 66.10(19) . . . . ?
C40 C41 C42 F15 -178.67(19) . . . . ?
C40 C41 C42 C43 1.3(3) . . . . ?
C41 C42 C43 F13 178.0(2) . . . . ?
C41 C42 C43 C44 -1.7(3) . . . . ?
C42 C43 C44 F14 178.79(19) . . . . ?
C42 C43 C44 C39 -0.8(3) . . . . ?
C44 C39 C40 F11 178.60(16) . . . . ?
C44 C39 C40 C41 -4.0(3) . . . . ?
C44 C39 B1 C5 4.4(2) . . . . ?
C44 C39 B1 C27 122.20(19) . . . . ?
C44 C39 B1 C33 -111.90(19) . . . . ?
C46 C12 C13 C14 -2.6(5) . . . . ?
B1 C27 C28 F5 3.5(3) . . . . ?
B1 C27 C28 C29 -176.84(17) . . . . ?
B1 C27 C32 F3 -4.0(2) . . . . ?
B1 C27 C32 C31 175.38(16) . . . . ?
B1 C33 C34 F10 -1.3(2) . . . . ?
B1 C33 C34 C35 179.94(17) . . . . ?
B1 C33 C38 F9 2.8(3) . . . . ?
B1 C33 C38 C37 -178.35(17) . . . . ?
B1 C39 C40 F11 0.3(2) . . . . ?
B1 C39 C40 C41 177.74(17) . . . . ?
B1 C39 C44 F14 2.0(3) . . . . ?
B1 C39 C44 C43 -178.41(18) . . . . ?
